data_9006320
loop_
_publ_author_name
'Quartieri, S.'
'Chaboy, J.'
'Merli, M.'
'Oberti, R.'
'Ungaretti, L.'

_publ_section_title
;
 Local structural environment of calcium in garnets:
 A combined structure-refinement and XANES investigation
 Note: sample MP18
;
_journal_name_full 'Physics and Chemistry of Minerals'
_journal_page_first 159
_journal_page_last 169
_journal_volume 22
_journal_year 1995
_chemical_compound_source 'metasedimentary rocks of the Ivrea-Verbano Zone, Italy'
_chemical_formula_sum 'Al2 Ca0.51 Fe1.431 Mg1.02 Mn0.039 O12 Si3'
_chemical_name_mineral Almandine
_space_group_IT_number 230
_symmetry_space_group_name_Hall '-I 4bd 2c 3'
_symmetry_space_group_name_H-M 'I a -3 d'
_cell_angle_alpha 90
_cell_angle_beta 90
_cell_angle_gamma 90
_cell_length_a 11.565
_cell_length_b 11.565
_cell_length_c 11.565
_cell_formula_units_Z 8
_cell_volume 1546.810
_database_code_amcsd 0007902
_exptl_crystal_density_diffrn 3.929
_cod_original_formula_sum '(Ca.51 Fe1.431 Mn.039 Mg1.02) Al2 Si3 O12'
_cod_database_code 9006320

loop_
_space_group_symop_operation_xyz
x,y,z
1/2+x,1/2+y,1/2+z
z,1/2-x,1/2+y
1/2+z,-x,+y
-y,1/2+z,1/2-x
1/2-y,+z,-x
x,1/2-y,1/2+z
1/2+x,-y,+z
-z,1/2+x,1/2-y
1/2-z,+x,-y
y,1/2-z,1/2+x
1/2+y,-z,+x
-x,1/2+y,1/2-z
1/2-x,+y,-z
3/4+x,1/4-z,3/4-y
1/4+x,3/4-z,1/4-y
3/4-z,1/4+y,3/4+x
1/4-z,3/4+y,1/4+x
3/4+y,1/4-x,3/4-z
1/4+y,3/4-x,1/4-z
3/4-x,1/4+z,3/4+y
1/4-x,3/4+z,1/4+y
3/4+z,1/4-y,3/4-x
1/4+z,3/4-y,1/4-x
3/4-y,1/4+x,3/4+z
1/4-y,3/4+x,1/4+z
1/4+x,1/4+z,1/4+y
3/4+x,3/4+z,3/4+y
1/4-z,1/4-y,1/4-x
3/4-z,3/4-y,3/4-x
1/4+y,1/4+x,1/4+z
3/4+y,3/4+x,3/4+z
1/4-x,1/4-z,1/4-y
3/4-x,3/4-z,3/4-y
1/4+z,1/4+y,1/4+x
3/4+z,3/4+y,3/4+x
1/4-y,1/4-x,1/4-z
3/4-y,3/4-x,3/4-z
1/2+z,x,1/2-y
+z,1/2+x,-y
1/2-y,-z,1/2+x
-y,1/2-z,+x
1/2+x,y,1/2-z
+x,1/2+y,-z
1/2-z,-x,1/2+y
-z,1/2-x,+y
1/2+y,z,1/2-x
+y,1/2+z,-x
1/2-x,-y,1/2+z
-x,1/2-y,+z
1/2-z,1/2+x,y
-z,+x,1/2+y
1/2+y,1/2-z,-x
+y,-z,1/2-x
1/2-x,1/2+y,z
-x,+y,1/2+z
1/2+z,1/2-x,-y
+z,-x,1/2-y
1/2-y,1/2+z,x
-y,+z,1/2+x
1/2+x,1/2-y,-z
+x,-y,1/2-z
3/4-x,3/4+z,1/4-y
1/4-x,1/4+z,3/4-y
3/4+z,3/4-y,1/4+x
1/4+z,1/4-y,3/4+x
3/4-y,3/4+x,1/4-z
1/4-y,1/4+x,3/4-z
3/4+x,3/4-z,1/4+y
1/4+x,1/4-z,3/4+y
3/4-z,3/4+y,1/4-x
1/4-z,1/4+y,3/4-x
3/4+y,3/4-x,1/4+z
1/4+y,1/4-x,3/4+z
1/4-x,3/4-z,3/4+y
3/4-x,1/4-z,1/4+y
1/4+z,3/4+y,3/4-x
3/4+z,1/4+y,1/4-x
1/4-y,3/4-x,3/4+z
3/4-y,1/4-x,1/4+z
1/4+x,3/4+z,3/4-y
3/4+x,1/4+z,1/4-y
1/4-z,3/4-y,3/4+x
3/4-z,1/4-y,1/4+x
1/4+y,3/4+x,3/4-z
3/4+y,1/4+x,1/4-z
-z,-x,-y
1/2-z,1/2-x,1/2-y
y,z,x
1/2+y,1/2+z,1/2+x
-x,-y,-z
1/2-x,1/2-y,1/2-z
z,x,y
1/2+z,1/2+x,1/2+y
-y,-z,-x
1/2-y,1/2-z,1/2-x

loop_
_atom_site_aniso_label
_atom_site_aniso_U_11
_atom_site_aniso_U_22
_atom_site_aniso_U_33
_atom_site_aniso_U_12
_atom_site_aniso_U_13
_atom_site_aniso_U_23
CaX 0.00542 0.01084 0.01084 0.00000 0.00000 0.00000
Fe2+X 0.00542 0.01084 0.01084 0.00000 0.00000 0.00000
Mn2+X 0.00542 0.01084 0.01084 0.00000 0.00000 0.00000
MgX 0.00542 0.01084 0.01084 0.00000 0.00000 0.00000
AlY 0.00542 0.00542 0.00542 0.00000 0.00000 0.00000
SiZ 0.00542 0.00407 0.00407 0.00000 0.00000 0.00000
O 0.00881 0.00745 0.00542 0.00136 -0.00136 -0.00068

loop_
_atom_site_label
_atom_site_fract_x
_atom_site_fract_y
_atom_site_fract_z
_atom_site_occupancy
_atom_site_U_iso_or_equiv
CaX 0.12500 0.00000 0.25000 0.17000 0.00887
Fe2+X 0.12500 0.00000 0.25000 0.47700 0.00887
Mn2+X 0.12500 0.00000 0.25000 0.01300 0.00887
MgX 0.12500 0.00000 0.25000 0.34000 0.00887
AlY 0.00000 0.00000 0.00000 1.00000 0.00557
SiZ 0.37500 0.00000 0.25000 1.00000 0.00481
O 0.03430 0.04840 0.65290 1.00000 0.00722

loop_
_cod_related_entry_id
_cod_related_entry_database
_cod_related_entry_code
1 AMCSD 0007902
